data_7009418
loop_
_publ_author_name
'Alcock, Nathaniel W.'
'Barker, Philip R.'
'Haider, Johanna M.'
'Hannon, Michael J.'
'Painting, Claire L.'
'Pikramenou, Zoe'
'Plummer, Edward A.'
'Rissanen, Kari'
'Saarenketo, Pauli'

_publ_section_title
;
 Red and blue luminescent metallo-supramolecular coordination polymers
 assembled through \p--\p interactions&#x200A;&#x2020;
;
_journal_issue 9
_journal_name_full 'Journal of the Chemical Society, Dalton Transactions'
_journal_page_first 1447
_journal_paper_doi 10.1039/b000871k
_journal_year 2000
_chemical_formula_sum 'C58 H46 Co F12 N6 O P2'
_chemical_formula_weight 1191.88
_chemical_name_systematic
;
 ?
;
_space_group_IT_number 9
_symmetry_cell_setting monoclinic
_symmetry_space_group_name_Hall 'C -2yc'
_symmetry_space_group_name_H-M 'C 1 c 1'
_atom_sites_solution_hydrogens geom
_atom_sites_solution_primary direct
_atom_sites_solution_secondary difmap
_audit_creation_method SHELXL-97
_cell_angle_alpha 90.00
_cell_angle_beta 120.6580(10)
_cell_angle_gamma 90.00
_cell_formula_units_Z 4
_cell_length_a 22.6852(17)
_cell_length_b 16.9553(13)
_cell_length_c 16.2765(12)
_cell_measurement_reflns_used 2888
_cell_measurement_temperature 180(2)
_cell_measurement_theta_max 15
_cell_measurement_theta_min 3
_cell_volume 5385.4(7)
_computing_cell_refinement 'SAINT (Siemens, 1995)'
_computing_data_collection 'SMART (Siemens, 1994)'
_computing_data_reduction 'SAINT (Siemens, 1995)'
_computing_molecular_graphics 'SHELXTL PC (Siemens, 1994)'
_computing_publication_material 'SHELXTL PC (Siemens, 1994)'
_computing_structure_refinement 'SHELXL-97 (Sheldrick, 1997)'
_computing_structure_solution 'SHELXS-97 (Sheldrick, 1990)'
_diffrn_ambient_temperature 293(2)
_diffrn_detector_area_resol_mean 8.192
_diffrn_measured_fraction_theta_full 0.996
_diffrn_measured_fraction_theta_max 0.996
_diffrn_measurement_device_type 'Siemens SMART diffractometer'
_diffrn_measurement_method '\w scans'
_diffrn_radiation_monochromator graphite
_diffrn_radiation_source 'fine-focus sealed tube'
_diffrn_radiation_type MoK\a
_diffrn_radiation_wavelength 0.71073
_diffrn_reflns_av_R_equivalents 0.1499
_diffrn_reflns_av_sigmaI/netI 0.1929
_diffrn_reflns_limit_h_max 24
_diffrn_reflns_limit_h_min -18
_diffrn_reflns_limit_k_max 17
_diffrn_reflns_limit_k_min -18
_diffrn_reflns_limit_l_max 17
_diffrn_reflns_limit_l_min -17
_diffrn_reflns_number 10476
_diffrn_reflns_theta_full 22.50
_diffrn_reflns_theta_max 22.50
_diffrn_reflns_theta_min 1.59
_diffrn_standards_decay_% nil
_exptl_absorpt_coefficient_mu 0.467
_exptl_absorpt_correction_T_max 0.93
_exptl_absorpt_correction_T_min 0.34
_exptl_absorpt_correction_type psi-scan
_exptl_absorpt_process_details 'SADABS (Sheldrick, 1996)'
_exptl_crystal_colour red
_exptl_crystal_density_diffrn 1.470
_exptl_crystal_density_method 'not measured'
_exptl_crystal_description blocks
_exptl_crystal_F_000 2436
_exptl_crystal_size_max 0.25
_exptl_crystal_size_mid 0.15
_exptl_crystal_size_min 0.06
_refine_diff_density_max 0.394
_refine_diff_density_min -0.358
_refine_diff_density_rms 0.069
_refine_ls_abs_structure_details 'Flack H D (1983), Acta Cryst. A39, 876-881'
_refine_ls_abs_structure_Flack 0.10(4)
_refine_ls_extinction_method none
_refine_ls_goodness_of_fit_ref 0.974
_refine_ls_hydrogen_treatment mixed
_refine_ls_matrix_type full
_refine_ls_number_parameters 721
_refine_ls_number_reflns 5068
_refine_ls_number_restraints 8
_refine_ls_restrained_S_all 0.974
_refine_ls_R_factor_all 0.1714
_refine_ls_R_factor_gt 0.0795
_refine_ls_shift/su_max 0.027
_refine_ls_shift/su_mean 0.004
_refine_ls_structure_factor_coef Fsqd
_refine_ls_weighting_details 'calc w=1/[\s^2^(Fo^2^)+(0.0730P)^2^+0.0000P] where P=(Fo^2^+2Fc^2^)/3'
_refine_ls_weighting_scheme calc
_refine_ls_wR_factor_gt 0.1555
_refine_ls_wR_factor_ref 0.1958
_reflns_number_gt 2517
_reflns_number_total 5068
_reflns_threshold_expression >2sigma(I)
_cod_data_source_file b000871k.txt
_cod_data_source_block biptef
_cod_depositor_comments
;
The following automatic conversions were performed:
'_symmetry_cell_setting' value 'Monoclinic' changed to 'monoclinic'
according to '/home/saulius/struct/CIF-dictionaries/cif_core.dic'
dictionary named 'cif_core.dic' version 2.4.1 from
2010-06-29.

'_geom_bond_publ_flag' value 'Y' changed to 'y' according to
'/home/saulius/struct/CIF-dictionaries/cif_core.dic' dictionary named
'cif_core.dic' version 2.4.1 from 2010-06-29 (6 times).

Automatic conversion script
Id: cif_fix_enum 1527 2010-12-29 10:47:43Z saulius 
;
_cod_original_sg_symbol_H-M Cc
_cod_database_code 7009418

loop_
_symmetry_equiv_pos_as_xyz
'x, y, z'
'x, -y, z+1/2'
'x+1/2, y+1/2, z'
'x+1/2, -y+1/2, z+1/2'

loop_
_atom_site_label
_atom_site_type_symbol
_atom_site_fract_x
_atom_site_fract_y
_atom_site_fract_z
_atom_site_U_iso_or_equiv
_atom_site_adp_type
_atom_site_occupancy
_atom_site_symmetry_multiplicity
_atom_site_calc_flag
_atom_site_refinement_flags
_atom_site_disorder_assembly
_atom_site_disorder_group
Co1 Co 0.26948(13) 0.75202(13) 0.18853(17) 0.0477(6) Uani 1 1 d . . .
N11 N 0.2025(7) 0.7891(8) 0.2190(9) 0.049(4) Uani 1 1 d . . .
C12 C 0.1680(8) 0.7490(10) 0.2515(11) 0.056(4) Uani 1 1 d . . .
H12A H 0.1772 0.6953 0.2629 0.068 Uiso 1 1 calc R . .
C13 C 0.1200(10) 0.7802(11) 0.2697(13) 0.065(5) Uani 1 1 d . . .
H13A H 0.0983 0.7490 0.2934 0.078 Uiso 1 1 calc R . .
C14 C 0.1048(10) 0.8607(11) 0.2512(13) 0.070(5) Uani 1 1 d . . .
H14A H 0.0724 0.8844 0.2620 0.084 Uiso 1 1 calc R . .
C15 C 0.1386(9) 0.9031(9) 0.2173(11) 0.055(5) Uani 1 1 d . . .
H15A H 0.1297 0.9567 0.2056 0.066 Uiso 1 1 calc R . .
C16 C 0.1852(8) 0.8685(9) 0.2002(10) 0.042(4) Uani 1 1 d . . .
C17 C 0.2273(8) 0.9098(8) 0.1685(10) 0.040(4) Uani 1 1 d . . .
N18 N 0.2689(7) 0.8603(6) 0.1596(9) 0.041(4) Uani 1 1 d . . .
C19 C 0.3139(9) 0.8853(10) 0.1360(11) 0.049(4) Uani 1 1 d . . .
C110 C 0.3195(8) 0.9667(8) 0.1214(10) 0.043(4) Uani 1 1 d . . .
H11A H 0.3537 0.9849 0.1109 0.052 Uiso 1 1 calc R . .
C111 C 0.2740(8) 1.0178(9) 0.1231(11) 0.041(4) Uani 1 1 d . . .
C112 C 0.2279(9) 0.9892(9) 0.1509(10) 0.050(5) Uani 1 1 d . . .
H11B H 0.1985 1.0235 0.1572 0.060 Uiso 1 1 calc R . .
C113 C 0.3555(8) 0.8222(9) 0.1308(10) 0.042(4) Uani 1 1 d . . .
N114 N 0.3381(6) 0.7501(8) 0.1490(8) 0.038(3) Uani 1 1 d . . .
C115 C 0.3749(9) 0.6900(10) 0.1503(11) 0.053(5) Uani 1 1 d . . .
H11C H 0.3645 0.6412 0.1660 0.063 Uiso 1 1 calc R . .
C116 C 0.4260(11) 0.6915(11) 0.1313(15) 0.082(6) Uani 1 1 d . . .
H11D H 0.4498 0.6463 0.1331 0.098 Uiso 1 1 calc R . .
C117 C 0.4411(10) 0.7648(12) 0.1088(13) 0.074(6) Uani 1 1 d . . .
H11E H 0.4750 0.7691 0.0931 0.089 Uiso 1 1 calc R . .
C118 C 0.4066(9) 0.8309(10) 0.1096(12) 0.063(5) Uani 1 1 d . . .
H11F H 0.4174 0.8803 0.0961 0.075 Uiso 1 1 calc R . .
C119 C 0.2797(8) 1.1034(8) 0.1109(12) 0.043(4) Uani 1 1 d . . .
C120 C 0.3408(8) 1.1386(9) 0.1311(12) 0.053(5) Uani 1 1 d . . .
H12B H 0.3803 1.1080 0.1573 0.063 Uiso 1 1 calc R . .
C121 C 0.3451(9) 1.2168(9) 0.1139(12) 0.053(5) Uani 1 1 d . . .
H12C H 0.3874 1.2378 0.1293 0.064 Uiso 1 1 calc R . .
C122 C 0.2904(9) 1.2635(10) 0.0759(12) 0.049(5) Uani 1 1 d . . .
C123 C 0.2261(10) 1.2308(10) 0.0540(13) 0.067(6) Uani 1 1 d . . .
H12D H 0.1875 1.2629 0.0282 0.081 Uiso 1 1 calc R . .
C124 C 0.2203(10) 1.1497(9) 0.0711(12) 0.065(6) Uani 1 1 d . . .
H12F H 0.1783 1.1280 0.0562 0.078 Uiso 1 1 calc R . .
C125 C 0.2931(8) 1.3504(8) 0.0559(11) 0.036(4) Uani 1 1 d . . .
C126 C 0.3505(10) 1.3931(9) 0.1102(12) 0.061(5) Uani 1 1 d . . .
H12E H 0.3880 1.3688 0.1614 0.073 Uiso 1 1 calc R . .
C127 C 0.3552(10) 1.4729(9) 0.0916(14) 0.062(5) Uani 1 1 d . . .
H12I H 0.3944 1.5016 0.1323 0.075 Uiso 1 1 calc R . .
C128 C 0.3028(11) 1.5079(10) 0.0144(13) 0.060(5) Uani 1 1 d . . .
H12J H 0.3065 1.5605 0.0015 0.072 Uiso 1 1 calc R . .
C129 C 0.2450(10) 1.4673(9) -0.0445(12) 0.062(6) Uani 1 1 d . . .
H12K H 0.2096 1.4919 -0.0981 0.075 Uiso 1 1 calc R . .
C130 C 0.2380(10) 1.3880(10) -0.0249(12) 0.067(5) Uani 1 1 d . . .
H13B H 0.1978 1.3605 -0.0644 0.081 Uiso 1 1 calc R . .
N21 N 0.3439(6) 0.7540(8) 0.3190(7) 0.042(4) Uani 1 1 d U . .
C22 C 0.3819(9) 0.8170(10) 0.3692(13) 0.051(5) Uani 1 1 d . . .
H22A H 0.3683 0.8660 0.3398 0.062 Uiso 1 1 calc R . .
C23 C 0.4385(11) 0.8155(10) 0.4592(14) 0.072(6) Uani 1 1 d . . .
H23A H 0.4620 0.8616 0.4888 0.086 Uiso 1 1 calc R . .
C24 C 0.4598(11) 0.7433(13) 0.5050(13) 0.080(7) Uani 1 1 d . . .
H24A H 0.4987 0.7390 0.5653 0.096 Uiso 1 1 calc R . .
C25 C 0.4195(9) 0.6758(10) 0.4558(12) 0.052(5) Uani 1 1 d . . .
H25A H 0.4301 0.6266 0.4852 0.062 Uiso 1 1 calc R . .
C26 C 0.3661(9) 0.6843(9) 0.3661(13) 0.048(4) Uani 1 1 d . . .
C27 C 0.3217(9) 0.6177(9) 0.3054(12) 0.048(5) Uani 1 1 d . . .
N28 N 0.2731(7) 0.6452(6) 0.2201(10) 0.035(3) Uani 1 1 d . . .
C29 C 0.2298(8) 0.5933(8) 0.1539(10) 0.031(4) Uani 1 1 d . . .
C210 C 0.2323(8) 0.5134(8) 0.1753(13) 0.048(5) Uani 1 1 d . . .
H21A H 0.2009 0.4789 0.1295 0.058 Uiso 1 1 calc R . .
C211 C 0.2791(9) 0.4863(9) 0.2602(12) 0.042(4) Uani 1 1 d . . .
C212 C 0.3266(8) 0.5388(8) 0.3273(11) 0.037(4) Uani 1 1 d . . .
H21B H 0.3612 0.5206 0.3863 0.045 Uiso 1 1 calc R . .
C213 C 0.1827(8) 0.6339(9) 0.0641(12) 0.044(4) Uani 1 1 d . . .
N214 N 0.1963(7) 0.7131(7) 0.0637(9) 0.045(4) Uani 1 1 d . . .
C215 C 0.1545(9) 0.7562(9) -0.0121(12) 0.052(5) Uani 1 1 d . . .
H21C H 0.1606 0.8105 -0.0108 0.062 Uiso 1 1 calc R . .
C216 C 0.1014(11) 0.7208(11) -0.0936(14) 0.069(6) Uani 1 1 d . . .
H21D H 0.0734 0.7518 -0.1465 0.083 Uiso 1 1 calc R . .
C217 C 0.0898(10) 0.6423(11) -0.0974(15) 0.075(6) Uani 1 1 d . . .
H21E H 0.0554 0.6185 -0.1527 0.090 Uiso 1 1 calc R . .
C218 C 0.1308(9) 0.5986(9) -0.0158(14) 0.055(4) Uani 1 1 d . . .
H21F H 0.1231 0.5448 -0.0154 0.066 Uiso 1 1 calc R . .
C219 C 0.2826(9) 0.4015(8) 0.2860(12) 0.043(4) Uani 1 1 d . . .
C220 C 0.3450(9) 0.3606(9) 0.3371(11) 0.053(5) Uani 1 1 d . . .
H22B H 0.3858 0.3878 0.3571 0.064 Uiso 1 1 calc R . .
C221 C 0.3478(11) 0.2807(9) 0.3588(13) 0.065(6) Uani 1 1 d . . .
H22C H 0.3898 0.2549 0.3914 0.078 Uiso 1 1 calc R . .
C222 C 0.2872(9) 0.2394(8) 0.3314(10) 0.037(4) Uani 1 1 d . . .
C223 C 0.2286(10) 0.2813(10) 0.2866(15) 0.075(6) Uani 1 1 d . . .
H22D H 0.1879 0.2554 0.2704 0.090 Uiso 1 1 calc R . .
C224 C 0.2250(11) 0.3623(11) 0.2628(13) 0.071(6) Uani 1 1 d . . .
H22E H 0.1829 0.3880 0.2312 0.085 Uiso 1 1 calc R . .
C225 C 0.2913(9) 0.1554(9) 0.3553(11) 0.043(4) Uani 1 1 d . . .
C226 C 0.3450(10) 0.1105(10) 0.3710(11) 0.059(5) Uani 1 1 d . . .
H22F H 0.3799 0.1340 0.3658 0.071 Uiso 1 1 calc R . .
C227 C 0.3511(12) 0.0302(11) 0.3948(13) 0.077(6) Uani 1 1 d . . .
H22G H 0.3887 0.0004 0.4050 0.093 Uiso 1 1 calc R . .
C228 C 0.2967(12) -0.0032(11) 0.4025(12) 0.071(6) Uani 1 1 d . . .
H22H H 0.2987 -0.0562 0.4186 0.085 Uiso 1 1 calc R . .
C229 C 0.2412(10) 0.0411(10) 0.3867(13) 0.065(5) Uani 1 1 d . . .
H22I H 0.2056 0.0187 0.3913 0.078 Uiso 1 1 calc R . .
C230 C 0.2396(11) 0.1202(10) 0.3636(13) 0.076(6) Uani 1 1 d . . .
H23C H 0.2024 0.1506 0.3533 0.091 Uiso 1 1 calc R . .
P1 P 0.5411(3) 1.0335(3) 0.1856(4) 0.0650(15) Uani 1 1 d . . .
F11 F 0.5947(10) 1.0616(11) 0.2847(12) 0.209(8) Uani 1 1 d . . .
F12 F 0.4779(8) 1.0109(8) 0.0942(11) 0.182(8) Uani 1 1 d . . .
F13 F 0.5022(11) 1.0106(8) 0.2373(16) 0.189(9) Uani 1 1 d . . .
F14 F 0.5784(13) 1.0536(10) 0.138(2) 0.262(13) Uani 1 1 d . . .
F15 F 0.5137(8) 1.1193(6) 0.1719(8) 0.139(6) Uani 1 1 d . . .
F16 F 0.5681(8) 0.9475(7) 0.2021(9) 0.141(5) Uani 1 1 d . . .
P2 P 0.0361(3) 0.0353(3) 0.3826(4) 0.0766(17) Uani 1 1 d . . .
F21 F -0.0208(8) 0.0960(10) 0.3288(11) 0.180(7) Uani 1 1 d . . .
F22 F 0.0937(7) -0.0279(9) 0.4291(14) 0.188(7) Uani 1 1 d . . .
F23 F -0.0026(9) -0.0018(9) 0.4270(17) 0.195(8) Uani 1 1 d . . .
F24 F 0.0818(11) 0.0767(11) 0.3521(19) 0.239(11) Uani 1 1 d . . .
F25 F 0.0053(10) -0.0182(12) 0.3015(13) 0.279(15) Uani 1 1 d . . .
F26 F 0.0674(8) 0.0893(9) 0.4702(11) 0.174(6) Uani 1 1 d . . .
C002 C 1.0076(15) 0.692(3) 0.359(3) 0.157(14) Uani 1 1 d . . .
H00A H 0.9592 0.6823 0.3156 0.189 Uiso 1 1 calc R . .
H00B H 1.0318 0.6828 0.3251 0.189 Uiso 1 1 calc R . .
C004 C 1.0610(18) 0.691(4) 0.535(2) 0.24(4) Uani 1 1 d . . .
H00C H 1.1087 0.6795 0.5808 0.293 Uiso 1 1 calc R . .
H00D H 1.0344 0.6813 0.5657 0.293 Uiso 1 1 calc R . .
O001 O 1.0185(14) 0.7765(18) 0.395(3) 0.194(11) Uani 1 1 d . . .
C003 C 1.0521(19) 0.784(3) 0.499(3) 0.25(3) Uani 1 1 d . . .
H00E H 1.0239 0.8132 0.5172 0.303 Uiso 1 1 calc R . .
H00F H 1.0963 0.8094 0.5254 0.303 Uiso 1 1 calc R . .
C001 C 1.0341(17) 0.6384(17) 0.443(5) 0.19(2) Uani 1 1 d . . .
H00G H 1.0711 0.6063 0.4475 0.224 Uiso 1 1 calc R . .
H00H H 0.9979 0.6037 0.4361 0.224 Uiso 1 1 calc R . .

loop_
_atom_site_aniso_label
_atom_site_aniso_U_11
_atom_site_aniso_U_22
_atom_site_aniso_U_33
_atom_site_aniso_U_23
_atom_site_aniso_U_13
_atom_site_aniso_U_12
Co1 0.0635(14) 0.0334(11) 0.0581(13) -0.0053(11) 0.0397(12) -0.0078(12)
N11 0.050(9) 0.042(9) 0.045(9) -0.007(7) 0.018(8) 0.001(8)
C12 0.062(12) 0.041(10) 0.077(12) -0.015(10) 0.043(11) -0.002(10)
C13 0.084(15) 0.050(12) 0.084(15) -0.005(10) 0.060(14) -0.013(11)
C14 0.086(15) 0.063(13) 0.092(14) -0.006(11) 0.068(13) 0.007(12)
C15 0.082(13) 0.038(10) 0.062(11) 0.006(8) 0.049(11) 0.005(10)
C16 0.045(10) 0.047(11) 0.040(10) -0.021(8) 0.026(9) -0.005(9)
C17 0.040(11) 0.030(10) 0.052(11) 0.015(8) 0.025(10) 0.011(8)
N18 0.053(9) 0.021(7) 0.056(10) -0.006(6) 0.032(8) 0.001(8)
C19 0.059(12) 0.049(12) 0.063(11) 0.005(9) 0.050(11) -0.009(9)
C110 0.053(11) 0.032(9) 0.063(11) -0.004(8) 0.043(10) -0.009(9)
C111 0.045(11) 0.028(9) 0.066(12) -0.004(8) 0.039(10) -0.020(8)
C112 0.081(13) 0.033(10) 0.040(10) 0.016(8) 0.033(10) 0.007(9)
C113 0.037(10) 0.029(10) 0.061(11) -0.014(8) 0.027(9) -0.020(8)
N114 0.040(8) 0.032(7) 0.052(8) -0.014(7) 0.030(7) 0.017(7)
C115 0.045(11) 0.053(12) 0.063(12) -0.022(9) 0.031(10) -0.027(10)
C116 0.087(16) 0.052(13) 0.123(17) 0.032(12) 0.066(15) 0.014(12)
C117 0.086(15) 0.083(16) 0.100(15) 0.012(12) 0.081(14) -0.006(13)
C118 0.069(14) 0.042(12) 0.097(14) 0.010(10) 0.058(13) -0.001(10)
C119 0.050(12) 0.013(8) 0.068(12) 0.007(8) 0.032(10) 0.003(8)
C120 0.039(11) 0.024(9) 0.101(15) 0.003(9) 0.040(11) 0.002(8)
C121 0.041(11) 0.042(11) 0.086(13) 0.007(9) 0.040(11) 0.013(9)
C122 0.051(12) 0.047(12) 0.063(12) -0.008(10) 0.040(11) -0.016(10)
C123 0.075(15) 0.056(13) 0.091(15) 0.011(10) 0.058(13) 0.017(11)
C124 0.098(17) 0.038(11) 0.071(13) 0.008(9) 0.052(13) 0.006(11)
C125 0.049(12) 0.010(8) 0.056(11) -0.005(8) 0.032(10) -0.007(8)
C126 0.095(15) 0.042(11) 0.076(13) -0.012(9) 0.066(13) -0.022(11)
C127 0.084(15) 0.044(11) 0.084(15) -0.016(10) 0.060(14) -0.026(11)
C128 0.087(15) 0.040(10) 0.043(11) 0.004(10) 0.026(11) 0.009(12)
C129 0.106(17) 0.029(11) 0.048(11) 0.000(9) 0.036(12) -0.002(11)
C130 0.094(16) 0.059(13) 0.067(13) 0.000(10) 0.055(13) 0.017(12)
N21 0.069(9) 0.038(7) 0.017(7) -0.024(7) 0.021(6) -0.017(8)
C22 0.049(12) 0.055(12) 0.050(12) -0.006(10) 0.025(11) -0.006(10)
C23 0.104(18) 0.035(11) 0.067(15) -0.001(11) 0.036(15) -0.001(12)
C24 0.078(15) 0.089(16) 0.056(13) -0.042(14) 0.022(12) -0.033(15)
C25 0.057(13) 0.068(13) 0.030(11) 0.004(10) 0.022(11) 0.007(11)
C26 0.062(12) 0.029(10) 0.057(13) 0.022(10) 0.034(11) 0.009(10)
C27 0.079(14) 0.039(11) 0.043(11) 0.006(9) 0.044(11) 0.019(10)
N28 0.053(9) 0.013(6) 0.047(10) 0.000(7) 0.031(8) 0.011(7)
C29 0.044(11) 0.023(9) 0.037(9) 0.015(8) 0.028(9) 0.012(8)
C210 0.061(13) 0.017(9) 0.084(14) -0.018(9) 0.050(12) -0.025(8)
C211 0.051(12) 0.034(10) 0.044(11) 0.013(9) 0.026(10) 0.015(10)
C212 0.037(10) 0.027(9) 0.057(11) 0.025(8) 0.030(10) 0.016(8)
C213 0.039(11) 0.040(10) 0.055(12) -0.014(10) 0.025(10) -0.003(9)
N214 0.052(9) 0.033(8) 0.067(11) -0.011(8) 0.043(9) -0.001(7)
C215 0.083(14) 0.024(9) 0.064(12) 0.029(10) 0.049(12) 0.018(10)
C216 0.095(17) 0.047(12) 0.058(13) -0.032(10) 0.035(13) -0.021(11)
C217 0.071(15) 0.057(13) 0.090(16) -0.008(13) 0.036(14) 0.005(12)
C218 0.057(12) 0.025(9) 0.087(13) -0.005(11) 0.039(12) -0.005(10)
C219 0.056(12) 0.022(9) 0.058(11) 0.002(9) 0.035(10) 0.011(9)
C220 0.056(13) 0.045(11) 0.065(12) 0.001(9) 0.037(11) 0.010(9)
C221 0.096(16) 0.030(10) 0.096(15) 0.044(9) 0.067(14) 0.032(10)
C222 0.047(11) 0.021(9) 0.043(10) 0.010(7) 0.022(10) 0.010(9)
C223 0.067(15) 0.032(11) 0.124(18) 0.003(11) 0.047(15) -0.011(11)
C224 0.067(15) 0.055(13) 0.073(14) 0.005(10) 0.023(13) -0.002(11)
C225 0.045(11) 0.037(10) 0.051(11) -0.012(8) 0.027(10) -0.016(10)
C226 0.072(13) 0.045(12) 0.058(12) 0.009(9) 0.031(11) 0.006(10)
C227 0.111(18) 0.040(12) 0.092(15) 0.001(10) 0.060(15) 0.002(12)
C228 0.096(17) 0.042(12) 0.053(12) -0.003(9) 0.022(13) -0.016(12)
C229 0.088(16) 0.040(12) 0.083(14) 0.012(10) 0.055(13) -0.015(11)
C230 0.109(18) 0.039(12) 0.082(14) -0.020(10) 0.049(14) -0.009(11)
P1 0.069(4) 0.058(3) 0.072(4) 0.015(3) 0.039(4) 0.002(3)
F11 0.162(16) 0.212(18) 0.136(14) -0.024(13) -0.009(13) 0.027(14)
F12 0.155(15) 0.094(10) 0.150(13) 0.007(9) -0.028(13) -0.015(10)
F13 0.29(2) 0.099(11) 0.30(2) 0.061(13) 0.24(2) 0.042(13)
F14 0.37(3) 0.156(15) 0.51(4) 0.033(19) 0.40(3) 0.004(17)
F15 0.248(16) 0.061(7) 0.096(8) 0.022(6) 0.078(10) 0.016(9)
F16 0.204(14) 0.121(10) 0.147(11) 0.056(9) 0.125(12) 0.107(10)
P2 0.055(4) 0.069(4) 0.095(4) -0.007(3) 0.031(4) 0.001(3)
F21 0.164(14) 0.246(16) 0.163(13) 0.076(12) 0.107(13) 0.144(13)
F22 0.121(12) 0.139(12) 0.29(2) 0.082(13) 0.098(14) 0.087(10)
F23 0.188(17) 0.133(12) 0.36(2) 0.046(16) 0.206(19) 0.004(11)
F24 0.26(2) 0.168(17) 0.43(3) 0.085(19) 0.29(3) 0.066(16)
F25 0.159(17) 0.28(2) 0.193(18) -0.161(17) -0.062(14) 0.117(16)
F26 0.136(12) 0.198(15) 0.140(12) -0.050(12) 0.035(11) -0.043(11)
C002 0.11(3) 0.19(3) 0.26(5) -0.07(4) 0.16(3) -0.05(3)
C004 0.07(2) 0.61(11) 0.09(2) 0.17(4) 0.06(2) 0.07(4)
O001 0.17(2) 0.19(2) 0.30(4) 0.07(2) 0.18(3) 0.033(18)
C003 0.11(3) 0.52(9) 0.21(4) -0.26(5) 0.14(3) -0.17(4)
C001 0.10(3) 0.12(2) 0.41(6) 0.10(4) 0.18(4) 0.05(2)

loop_
_atom_type_symbol
_atom_type_description
_atom_type_scat_dispersion_real
_atom_type_scat_dispersion_imag
_atom_type_scat_source
C C 0.0033 0.0016 'International Tables Vol C Tables 4.2.6.8 and 6.1.1.4'
H H 0.0000 0.0000 'International Tables Vol C Tables 4.2.6.8 and 6.1.1.4'
N N 0.0061 0.0033 'International Tables Vol C Tables 4.2.6.8 and 6.1.1.4'
F F 0.0171 0.0103 'International Tables Vol C Tables 4.2.6.8 and 6.1.1.4'
P P 0.1023 0.0942 'International Tables Vol C Tables 4.2.6.8 and 6.1.1.4'
O O 0.0106 0.0060 'International Tables Vol C Tables 4.2.6.8 and 6.1.1.4'
Co Co 0.3494 0.9721 'International Tables Vol C Tables 4.2.6.8 and 6.1.1.4'

loop_
_geom_angle_atom_site_label_1
_geom_angle_atom_site_label_2
_geom_angle_atom_site_label_3
_geom_angle
_geom_angle_site_symmetry_1
_geom_angle_site_symmetry_3
_geom_angle_publ_flag
N28 Co1 N18 178.1(7) . . ?
N28 Co1 N21 79.8(6) . . ?
N18 Co1 N21 98.5(6) . . ?
N28 Co1 N11 100.1(6) . . ?
N18 Co1 N11 80.9(6) . . ?
N21 Co1 N11 94.2(5) . . ?
N28 Co1 N114 98.2(6) . . ?
N18 Co1 N114 80.9(6) . . ?
N21 Co1 N114 88.0(5) . . ?
N11 Co1 N114 161.7(6) . . ?
N28 Co1 N214 81.7(6) . . ?
N18 Co1 N214 100.0(6) . . ?
N21 Co1 N214 161.4(6) . . ?
N11 Co1 N214 90.8(5) . . ?
N114 Co1 N214 92.8(5) . . ?
C12 N11 C16 115.1(15) . . ?
C12 N11 Co1 129.4(12) . . ?
C16 N11 Co1 115.4(12) . . ?
N11 C12 C13 125.4(17) . . ?
C12 C13 C14 117.7(18) . . ?
C15 C14 C13 118.3(18) . . ?
C14 C15 C16 121.1(16) . . ?
C15 C16 N11 122.3(16) . . ?
C15 C16 C17 125.4(16) . . ?
N11 C16 C17 112.1(14) . . ?
N18 C17 C112 120.9(14) . . ?
N18 C17 C16 111.2(13) . . ?
C112 C17 C16 127.8(15) . . ?
C17 N18 C19 121.6(13) . . ?
C17 N18 Co1 120.1(11) . . ?
C19 N18 Co1 118.1(11) . . ?
N18 C19 C110 120.3(15) . . ?
N18 C19 C113 113.5(14) . . ?
C110 C19 C113 126.2(15) . . ?
C111 C110 C19 119.0(14) . . ?
C110 C111 C112 118.6(13) . . ?
C110 C111 C119 120.3(14) . . ?
C112 C111 C119 120.5(15) . . ?
C17 C112 C111 119.1(15) . . ?
N114 C113 C118 121.6(14) . . ?
N114 C113 C19 112.3(14) . . ?
C118 C113 C19 126.1(15) . . ?
C115 N114 C113 116.8(13) . . ?
C115 N114 Co1 127.7(12) . . ?
C113 N114 Co1 114.9(10) . . ?
N114 C115 C116 126.6(17) . . ?
C115 C116 C117 115.9(19) . . ?
C118 C117 C116 120.8(17) . . ?
C117 C118 C113 118.2(15) . . ?
C120 C119 C124 118.6(14) . . ?
C120 C119 C111 122.5(14) . . ?
C124 C119 C111 118.8(14) . . ?
C121 C120 C119 122.4(14) . . ?
C122 C121 C120 121.7(16) . . ?
C121 C122 C123 118.6(16) . . ?
C121 C122 C125 123.3(15) . . ?
C123 C122 C125 118.2(16) . . ?
C122 C123 C124 120.8(17) . . ?
C119 C124 C123 118.0(17) . . ?
C126 C125 C130 117.7(14) . . ?
C126 C125 C122 120.7(15) . . ?
C130 C125 C122 121.4(15) . . ?
C125 C126 C127 122.0(17) . . ?
C128 C127 C126 119.8(17) . . ?
C127 C128 C129 120.8(17) . . ?
C128 C129 C130 120.3(17) . . ?
C129 C130 C125 119.3(17) . . ?
C22 N21 C26 114.0(14) . . ?
C22 N21 Co1 127.6(12) . . ?
C26 N21 Co1 118.1(11) . . ?
N21 C22 C23 126.3(16) . . ?
C22 C23 C24 118.1(17) . . ?
C23 C24 C25 117.3(17) . . ?
C26 C25 C24 119.1(16) . . ?
C25 C26 N21 125.1(16) . . ?
C25 C26 C27 124.3(15) . . ?
N21 C26 C27 110.6(15) . . ?
N28 C27 C212 121.4(15) . . ?
N28 C27 C26 110.0(13) . . ?
C212 C27 C26 128.6(16) . . ?
C27 N28 C29 118.7(12) . . ?
C27 N28 Co1 121.2(11) . . ?
C29 N28 Co1 119.9(10) . . ?
N28 C29 C210 120.9(13) . . ?
N28 C29 C213 110.7(12) . . ?
C210 C29 C213 128.4(15) . . ?
C211 C210 C29 120.6(14) . . ?
C210 C211 C212 118.9(14) . . ?
C210 C211 C219 122.0(16) . . ?
C212 C211 C219 119.1(14) . . ?
C27 C212 C211 119.3(14) . . ?
C218 C213 N214 120.4(15) . . ?
C218 C213 C29 125.3(15) . . ?
N214 C213 C29 114.3(14) . . ?
C215 N214 C213 119.1(14) . . ?
C215 N214 Co1 127.0(12) . . ?
C213 N214 Co1 113.2(11) . . ?
N214 C215 C216 120.6(16) . . ?
C217 C216 C215 121(2) . . ?
C216 C217 C218 117.5(19) . . ?
C213 C218 C217 120.7(15) . . ?
C224 C219 C220 117.8(15) . . ?
C224 C219 C211 119.8(16) . . ?
C220 C219 C211 122.4(16) . . ?
C221 C220 C219 122.1(16) . . ?
C220 C221 C222 119.7(16) . . ?
C223 C222 C221 116.6(15) . . ?
C223 C222 C225 124.4(17) . . ?
C221 C222 C225 118.9(15) . . ?
C222 C223 C224 124.1(18) . . ?
C219 C224 C223 119.5(18) . . ?
C226 C225 C230 117.8(16) . . ?
C226 C225 C222 121.8(16) . . ?
C230 C225 C222 120.3(17) . . ?
C225 C226 C227 123.7(18) . . ?
C226 C227 C228 116.3(19) . . ?
C229 C228 C227 121.3(18) . . ?
C228 C229 C230 118.3(18) . . ?
C225 C230 C229 122.6(19) . . ?
F14 P1 F12 93.0(14) . . ?
F14 P1 F11 97.2(14) . . ?
F12 P1 F11 168.0(13) . . ?
F14 P1 F13 178.9(11) . . ?
F12 P1 F13 87.3(11) . . ?
F11 P1 F13 82.6(12) . . ?
F14 P1 F16 91.6(9) . . ?
F12 P1 F16 91.5(8) . . ?
F11 P1 F16 94.5(9) . . ?
F13 P1 F16 87.4(7) . . ?
F14 P1 F15 90.2(9) . . ?
F12 P1 F15 89.2(8) . . ?
F11 P1 F15 84.4(9) . . ?
F13 P1 F15 90.8(8) . . ?
F16 P1 F15 178.1(8) . . ?
F25 P2 F24 94.8(15) . . ?
F25 P2 F21 91.4(9) . . ?
F24 P2 F21 91.1(10) . . ?
F25 P2 F23 92.7(14) . . ?
F24 P2 F23 172.0(14) . . ?
F21 P2 F23 91.6(9) . . ?
F25 P2 F26 177.4(15) . . ?
F24 P2 F26 87.7(12) . . ?
F21 P2 F26 89.2(9) . . ?
F23 P2 F26 84.8(11) . . ?
F25 P2 F22 84.8(10) . . ?
F24 P2 F22 86.2(9) . . ?
F21 P2 F22 175.1(10) . . ?
F23 P2 F22 91.6(9) . . ?
F26 P2 F22 94.7(10) . . ?
C001 C002 O001 108(3) . . ?
C001 C004 C003 106(2) . . ?
C003 O001 C002 114(3) . . ?
O001 C003 C004 103(3) . . ?
C002 C001 C004 108(3) . . ?

loop_
_geom_bond_atom_site_label_1
_geom_bond_atom_site_label_2
_geom_bond_distance
_geom_bond_site_symmetry_2
_geom_bond_publ_flag
Co1 N28 1.873(11) . y
Co1 N18 1.894(11) . y
Co1 N21 1.925(11) . y
Co1 N11 1.928(14) . y
Co1 N114 1.966(12) . y
Co1 N214 1.971(13) . y
N11 C12 1.334(19) . ?
N11 C16 1.392(17) . ?
C12 C13 1.37(2) . ?
C13 C14 1.40(2) . ?
C14 C15 1.36(2) . ?
C15 C16 1.36(2) . ?
C16 C17 1.474(19) . ?
C17 N18 1.324(17) . ?
C17 C112 1.377(18) . ?
N18 C19 1.330(18) . ?
C19 C110 1.417(19) . ?
C19 C113 1.46(2) . ?
C110 C111 1.359(19) . ?
C111 C112 1.42(2) . ?
C111 C119 1.479(18) . ?
C113 N114 1.363(16) . ?
C113 C118 1.38(2) . ?
N114 C115 1.309(18) . ?
C115 C116 1.35(2) . ?
C116 C117 1.39(2) . ?
C117 C118 1.37(2) . ?
C119 C120 1.385(19) . ?
C119 C124 1.40(2) . ?
C120 C121 1.368(19) . ?
C121 C122 1.33(2) . ?
C122 C123 1.43(2) . ?
C122 C125 1.52(2) . ?
C123 C124 1.42(2) . ?
C125 C126 1.35(2) . ?
C125 C130 1.42(2) . ?
C126 C127 1.40(2) . ?
C127 C128 1.35(2) . ?
C128 C129 1.35(2) . ?
C129 C130 1.41(2) . ?
N21 C22 1.354(18) . ?
N21 C26 1.359(17) . ?
C22 C23 1.37(2) . ?
C23 C24 1.38(2) . ?
C24 C25 1.43(2) . ?
C25 C26 1.347(18) . ?
C26 C27 1.50(2) . ?
C27 N28 1.342(17) . ?
C27 C212 1.374(18) . ?
N28 C29 1.349(16) . ?
C29 C210 1.392(18) . ?
C29 C213 1.468(19) . ?
C210 C211 1.32(2) . ?
C211 C212 1.395(19) . ?
C211 C219 1.49(2) . ?
C213 C218 1.37(2) . ?
C213 N214 1.378(16) . ?
N214 C215 1.327(17) . ?
C215 C216 1.39(2) . ?
C216 C217 1.35(2) . ?
C217 C218 1.38(2) . ?
C219 C224 1.34(2) . ?
C219 C220 1.41(2) . ?
C220 C221 1.394(19) . ?
C221 C222 1.40(2) . ?
C222 C223 1.35(2) . ?
C222 C225 1.47(2) . ?
C223 C224 1.42(2) . ?
C225 C226 1.35(2) . ?
C225 C230 1.38(2) . ?
C226 C227 1.40(2) . ?
C227 C228 1.42(3) . ?
C228 C229 1.37(2) . ?
C229 C230 1.39(2) . ?
P1 F14 1.453(16) . ?
P1 F12 1.497(13) . ?
P1 F11 1.519(17) . ?
P1 F13 1.547(15) . ?
P1 F16 1.551(11) . ?
P1 F15 1.553(11) . ?
P2 F25 1.453(14) . ?
P2 F24 1.529(18) . ?
P2 F21 1.529(13) . ?
P2 F23 1.529(16) . ?
P2 F26 1.531(15) . ?
P2 F22 1.554(12) . ?
C002 C001 1.49(4) . ?
C002 O001 1.52(4) . ?
C004 C001 1.58(6) . ?
C004 C003 1.65(7) . ?
O001 C003 1.46(3) . ?
